data_2108603
loop_
_publ_author_name
'Kia, Reza'
'Kalaghchi, Azadeh'

_publ_section_title
;
 Intra- and intermolecular interactions in a series of
 chlorido-tricarbonyl-diazabutadienerhenium(I) complexes: structural and
 theoretical studies
;
_journal_issue 3
_journal_name_full 'Acta Crystallographica Section B'
_journal_page_first
;
;
_journal_paper_doi 10.1107/S2052520620004333
_journal_volume 76
_journal_year 2020
_chemical_formula_moiety 'C23 H24.40 Cl N2 O3 Re'
_chemical_formula_sum 'C23 H24.4 Cl N2 O3 Re'
_chemical_formula_weight 598.50
_space_group_crystal_system monoclinic
_space_group_IT_number 14
_space_group_name_Hall '-P 2ybc'
_space_group_name_H-M_alt 'P 1 21/c 1'
_atom_sites_solution_hydrogens geom
_audit_creation_method SHELXL-2018/3
_cell_angle_alpha 90
_cell_angle_beta 105.614(7)
_cell_angle_gamma 90
_cell_formula_units_Z 4
_cell_length_a 8.2294(4)
_cell_length_b 36.355(2)
_cell_length_c 8.1035(7)
_cell_measurement_reflns_used 9417
_cell_measurement_temperature 150(2)
_cell_measurement_theta_max 28.45
_cell_measurement_theta_min 2.50
_cell_volume 2334.9(3)
_computing_cell_refinement 'CrysAlisPro 1.171.38.43 (Rigaku OD, 2015)'
_computing_data_collection 'CrysAlisPro 1.171.38.43 (Rigaku OD, 2015)'
_computing_data_reduction 'CrysAlisPro 1.171.38.43 (Rigaku OD, 2015)'
_computing_molecular_graphics xp
_computing_publication_material shelxtl
_computing_structure_refinement 'SHELXL-2014/7 (Sheldrick, 2014)'
_computing_structure_solution xt
_diffrn_ambient_temperature 150(2)
_diffrn_detector_area_resol_mean 8.1150
_diffrn_measured_fraction_theta_full 0.939
_diffrn_measured_fraction_theta_max 0.937
_diffrn_measurement_device_type 'SuperNova, Dual, Cu at zero, EosS2'
_diffrn_measurement_method '\w scans'
_diffrn_radiation_type MoK\a
_diffrn_radiation_wavelength 0.71073
_diffrn_reflns_av_R_equivalents 0.0322
_diffrn_reflns_av_unetI/netI 0.0500
_diffrn_reflns_Laue_measured_fraction_full 0.939
_diffrn_reflns_Laue_measured_fraction_max 0.937
_diffrn_reflns_limit_h_max 7
_diffrn_reflns_limit_h_min -9
_diffrn_reflns_limit_k_max 31
_diffrn_reflns_limit_k_min -44
_diffrn_reflns_limit_l_max 9
_diffrn_reflns_limit_l_min -7
_diffrn_reflns_number 10823
_diffrn_reflns_point_group_measured_fraction_full 0.939
_diffrn_reflns_point_group_measured_fraction_max 0.937
_diffrn_reflns_theta_full 25.242
_diffrn_reflns_theta_max 25.497
_diffrn_reflns_theta_min 3.362
_diffrn_source 'micro-focus sealed X-ray tube'
_exptl_absorpt_coefficient_mu 5.344
_exptl_absorpt_correction_T_max 1.00000
_exptl_absorpt_correction_T_min 0.43838
_exptl_absorpt_correction_type multi-scan
_exptl_absorpt_process_details
;
CrysAlisPro 1.171.38.43 (Rigaku Oxford Diffraction, 2015)
Empirical absorption correction using spherical harmonics,
 implemented in SCALE3 ABSPACK scaling algorithm.
;
_exptl_crystal_colour dark-brown
_exptl_crystal_density_diffrn 1.703
_exptl_crystal_description block
_exptl_crystal_F_000 1170
_exptl_crystal_size_max 0.150
_exptl_crystal_size_mid 0.080
_exptl_crystal_size_min 0.040
_refine_diff_density_max 1.177
_refine_diff_density_min -2.440
_refine_diff_density_rms 0.131
_refine_ls_extinction_method none
_refine_ls_goodness_of_fit_ref 1.451
_refine_ls_hydrogen_treatment constr
_refine_ls_matrix_type full
_refine_ls_number_parameters 282
_refine_ls_number_reflns 4059
_refine_ls_number_restraints 0
_refine_ls_restrained_S_all 1.451
_refine_ls_R_factor_all 0.0713
_refine_ls_R_factor_gt 0.0647
_refine_ls_shift/su_max 0.001
_refine_ls_shift/su_mean 0.000
_refine_ls_structure_factor_coef Fsqd
_refine_ls_weighting_details 'w=1/[\s^2^(Fo^2^)+(0.0100P)^2^+14.3649P] where P=(Fo^2^+2Fc^2^)/3'
_refine_ls_weighting_scheme calc
_refine_ls_wR_factor_gt 0.1072
_refine_ls_wR_factor_ref 0.1093
_reflns_Friedel_coverage 0.000
_reflns_number_gt 3715
_reflns_number_total 4059
_reflns_threshold_expression 'I > 2\s(I)'
_cod_data_source_file xk5069sup1.cif
_cod_data_source_block complex2
_cod_original_sg_symbol_H-M 'P 21/c'
_cod_original_formula_sum 'C23 H24.40 Cl N2 O3 Re'
_cod_database_code 2108603
_shelx_shelxl_version_number 2018/3
_shelx_space_group_comment
;
The symmetry employed for this shelxl refinement is uniquely defined
by the following loop, which should always be used as a source of
symmetry information in preference to the above space-group names.
They are only intended as comments.
;
_shelx_estimated_absorpt_t_min 0.501
_shelx_estimated_absorpt_t_max 0.815

loop_
_space_group_symop_operation_xyz
'x, y, z'
'-x, y+1/2, -z+1/2'
'-x, -y, -z'
'x, -y-1/2, z-1/2'

loop_
_atom_site_label
_atom_site_type_symbol
_atom_site_fract_x
_atom_site_fract_y
_atom_site_fract_z
_atom_site_U_iso_or_equiv
_atom_site_adp_type
_atom_site_occupancy
_atom_site_site_symmetry_order
_atom_site_calc_flag
_atom_site_refinement_flags_posn
_atom_site_refinement_flags_adp
_atom_site_refinement_flags_occupancy
_atom_site_disorder_assembly
_atom_site_disorder_group
C1 C 0.6223(15) 0.5881(3) 0.4064(18) 0.050(3) Uani 1 1 d . . . . .
C2 C 0.6636(14) 0.6485(3) 0.2300(13) 0.033(2) Uani 1 1 d . . . . .
C3 C 0.4375(15) 0.5967(3) 0.0836(18) 0.056(4) Uani 1 1 d . . . . .
C4 C 0.6171(12) 0.6831(2) 0.5879(12) 0.026(2) Uani 1 1 d . . . . .
C5 C 0.6159(14) 0.7178(3) 0.5227(15) 0.041(3) Uani 1 1 d . . . . .
H5A H 0.526623 0.725819 0.428775 0.049 Uiso 1 1 calc R U . A 1
C6 C 0.7508(17) 0.7412(3) 0.5990(17) 0.049(3) Uani 1 1 d . . . . .
H6A H 0.751543 0.765531 0.556591 0.059 Uiso 1 1 calc R U . . .
C7 C 0.8831(16) 0.7297(3) 0.7347(16) 0.048(3) Uani 1 1 d . . . . .
C8 C 0.8788(14) 0.6945(3) 0.7910(14) 0.043(3) Uani 1 1 d . . . . .
H8A H 0.969785 0.685960 0.882024 0.052 Uiso 1 1 calc R U . . .
C9 C 0.7467(14) 0.6704(3) 0.7207(13) 0.035(2) Uani 1 1 d . . . . .
H9A H 0.746204 0.646086 0.763072 0.041 Uiso 0.40(2) 1 calc R U P B 2
C10 C 0.3511(12) 0.6558(3) 0.5748(13) 0.029(2) Uani 1 1 d . . . . .
C11 C 0.2260(12) 0.6274(3) 0.4984(13) 0.033(2) Uani 1 1 d . . . . .
C12 C 0.1431(12) 0.5798(3) 0.2958(15) 0.037(3) Uani 1 1 d . . . . .
C13 C 0.0154(15) 0.5889(4) 0.1526(18) 0.066(4) Uani 1 1 d . . . . .
H13A H 0.008464 0.613051 0.106797 0.079 Uiso 1 1 calc R U . . .
C14 C -0.1037(18) 0.5623(5) 0.075(2) 0.080(5) Uani 1 1 d . . . . .
H14A H -0.190296 0.568809 -0.024105 0.097 Uiso 1 1 calc R U . . .
C15 C -0.099(2) 0.5274(5) 0.138(2) 0.079(6) Uani 1 1 d . . . . .
C16 C 0.035(2) 0.5186(4) 0.281(2) 0.071(5) Uani 1 1 d . . . . .
H16A H 0.043530 0.494147 0.323759 0.086 Uiso 1 1 calc R U . . .
C17 C 0.1555(16) 0.5443(3) 0.3607(19) 0.055(4) Uani 1 1 d . . . . .
C18 C 1.0254(17) 0.7553(4) 0.8148(19) 0.076(5) Uani 1 1 d . . . . .
H18A H 1.005766 0.779201 0.757054 0.114 Uiso 1 1 calc R U . . .
H18B H 1.031827 0.758468 0.936513 0.114 Uiso 1 1 calc R U . . .
H18C H 1.131711 0.744896 0.803348 0.114 Uiso 1 1 calc R U . . .
C19 C 0.742(3) 0.6346(5) 0.793(2) 0.049(6) Uani 0.60(2) 1 d . . P B 1
H19A H 0.845280 0.630628 0.885442 0.073 Uiso 0.60(2) 1 calc R U P B 1
H19B H 0.643748 0.632654 0.838472 0.073 Uiso 0.60(2) 1 calc R U P B 1
H19C H 0.734641 0.615903 0.703784 0.073 Uiso 0.60(2) 1 calc R U P B 1
C20 C 0.3243(15) 0.6800(3) 0.7135(15) 0.049(3) Uani 1 1 d . . . . .
H20A H 0.218370 0.673254 0.739091 0.074 Uiso 1 1 calc R U . . .
H20B H 0.418225 0.676924 0.816550 0.074 Uiso 1 1 calc R U . . .
H20C H 0.318636 0.705705 0.676010 0.074 Uiso 1 1 calc R U . . .
C21 C 0.0745(14) 0.6211(4) 0.5677(15) 0.050(3) Uani 1 1 d . . . . .
H21A H 0.075088 0.639120 0.657612 0.075 Uiso 1 1 calc R U . . .
H21B H -0.029281 0.623768 0.474692 0.075 Uiso 1 1 calc R U . . .
H21C H 0.079794 0.596190 0.615470 0.075 Uiso 1 1 calc R U . . .
C22 C -0.233(2) 0.4998(5) 0.057(3) 0.122(8) Uani 1 1 d . . . . .
H22A H -0.209742 0.476413 0.118587 0.183 Uiso 1 1 calc R U . . .
H22B H -0.343891 0.509001 0.061660 0.183 Uiso 1 1 calc R U . . .
H22C H -0.233641 0.496056 -0.063126 0.183 Uiso 1 1 calc R U . . .
C23 C 0.293(2) 0.5332(4) 0.513(2) 0.080(5) Uani 1 1 d . . . . .
H23A H 0.280091 0.507188 0.538376 0.120 Uiso 1 1 calc R U . . .
H23B H 0.402703 0.536842 0.488704 0.120 Uiso 1 1 calc R U . . .
H23C H 0.288014 0.548216 0.611674 0.120 Uiso 1 1 calc R U . . .
Cl1 Cl 0.2767(4) 0.67246(9) 0.1347(4) 0.0522(8) Uani 1 1 d . . . . .
N1 N 0.4804(9) 0.6578(2) 0.5113(9) 0.0217(17) Uani 1 1 d . . . . .
N2 N 0.2600(10) 0.6079(2) 0.3781(11) 0.033(2) Uani 1 1 d . . . . .
O1 O 0.7119(12) 0.5657(2) 0.4768(15) 0.082(3) Uani 1 1 d . . . . .
O2 O 0.7755(11) 0.6626(2) 0.2022(10) 0.053(2) Uani 1 1 d . . . . .
O3 O 0.4122(13) 0.5816(3) -0.0497(14) 0.088(4) Uani 1 1 d . . . . .
Re1 Re 0.47423(5) 0.62497(2) 0.28836(6) 0.03193(14) Uani 1 1 d . . . . .
C19A C 0.480(3) 0.7367(8) 0.410(4) 0.048(9) Uani 0.40(2) 1 d . . P B 2
H19D H 0.517306 0.761240 0.385591 0.072 Uiso 0.40(2) 1 calc R U P B 2
H19E H 0.441444 0.722894 0.302401 0.072 Uiso 0.40(2) 1 calc R U P B 2
H19F H 0.386642 0.739103 0.463036 0.072 Uiso 0.40(2) 1 calc R U P B 2

loop_
_atom_site_aniso_label
_atom_site_aniso_U_11
_atom_site_aniso_U_22
_atom_site_aniso_U_33
_atom_site_aniso_U_23
_atom_site_aniso_U_13
_atom_site_aniso_U_12
C1 0.032(7) 0.031(6) 0.096(10) 0.002(6) 0.034(7) -0.008(5)
C2 0.042(7) 0.026(5) 0.039(7) -0.006(5) 0.025(5) -0.001(5)
C3 0.038(7) 0.050(8) 0.087(10) -0.034(7) 0.029(7) -0.027(6)
C4 0.026(5) 0.021(5) 0.032(6) -0.010(4) 0.013(4) -0.005(4)
C5 0.033(6) 0.033(6) 0.061(8) 0.009(5) 0.021(5) 0.007(5)
C6 0.064(9) 0.018(5) 0.081(10) -0.004(6) 0.044(8) -0.007(6)
C7 0.048(8) 0.051(8) 0.059(9) -0.029(6) 0.040(7) -0.024(6)
C8 0.041(7) 0.054(8) 0.036(7) -0.017(6) 0.013(5) -0.014(6)
C9 0.040(6) 0.032(6) 0.030(6) -0.003(5) 0.006(5) -0.004(5)
C10 0.023(5) 0.031(5) 0.036(6) 0.004(4) 0.011(4) 0.001(4)
C11 0.023(5) 0.031(5) 0.045(7) 0.004(5) 0.012(4) 0.002(5)
C12 0.017(5) 0.036(6) 0.061(8) -0.018(5) 0.015(5) -0.008(4)
C13 0.030(7) 0.071(9) 0.092(11) -0.022(8) 0.007(7) -0.019(7)
C14 0.041(9) 0.101(13) 0.095(12) -0.044(10) 0.011(8) -0.029(9)
C15 0.062(11) 0.078(12) 0.115(14) -0.060(11) 0.058(10) -0.039(9)
C16 0.075(11) 0.043(8) 0.117(13) -0.027(8) 0.061(11) -0.025(8)
C17 0.042(8) 0.043(7) 0.091(11) -0.014(7) 0.037(7) -0.003(6)
C18 0.078(11) 0.061(9) 0.113(13) -0.048(9) 0.065(10) -0.048(8)
C19 0.060(14) 0.029(11) 0.045(13) 0.006(8) -0.005(10) -0.012(9)
C20 0.047(8) 0.059(8) 0.053(8) -0.015(6) 0.033(6) -0.010(6)
C21 0.037(6) 0.066(8) 0.052(8) -0.004(7) 0.022(5) -0.003(6)
C22 0.094(14) 0.120(15) 0.180(19) -0.096(14) 0.084(14) -0.079(12)
C23 0.076(12) 0.050(9) 0.120(14) 0.014(9) 0.038(10) -0.006(8)
Cl1 0.0524(19) 0.074(2) 0.0268(16) 0.0064(14) 0.0048(13) 0.0200(16)
N1 0.018(4) 0.021(4) 0.027(5) 0.006(3) 0.008(3) 0.002(3)
N2 0.017(4) 0.031(5) 0.049(6) -0.008(4) 0.003(4) 0.000(4)
O1 0.054(6) 0.041(5) 0.162(10) 0.042(6) 0.048(7) 0.009(5)
O2 0.051(6) 0.059(6) 0.063(6) -0.013(4) 0.039(5) -0.016(4)
O3 0.081(8) 0.092(8) 0.104(8) -0.074(7) 0.049(6) -0.042(6)
Re1 0.0277(2) 0.0284(2) 0.0437(3) -0.0106(2) 0.01654(17) -0.0026(2)
C19A 0.035(17) 0.037(17) 0.06(2) 0.018(14) -0.002(14) 0.013(13)

loop_
_atom_type_symbol
_atom_type_description
_atom_type_scat_dispersion_real
_atom_type_scat_dispersion_imag
_atom_type_scat_source
C C 0.0033 0.0016 'International Tables Vol C Tables 4.2.6.8 and 6.1.1.4'
H H 0.0000 0.0000 'International Tables Vol C Tables 4.2.6.8 and 6.1.1.4'
Cl Cl 0.1484 0.1585 'International Tables Vol C Tables 4.2.6.8 and 6.1.1.4'
N N 0.0061 0.0033 'International Tables Vol C Tables 4.2.6.8 and 6.1.1.4'
O O 0.0106 0.0060 'International Tables Vol C Tables 4.2.6.8 and 6.1.1.4'
Re Re -1.0185 7.2310 'International Tables Vol C Tables 4.2.6.8 and 6.1.1.4'

loop_
_geom_angle_atom_site_label_1
_geom_angle_atom_site_label_2
_geom_angle_atom_site_label_3
_geom_angle
_geom_angle_site_symmetry_1
_geom_angle_site_symmetry_3
_geom_angle_publ_flag
O1 C1 Re1 179.6(13) . . ?
O2 C2 Re1 177.4(10) . . ?
O3 C3 Re1 175.0(13) . . ?
C5 C4 C9 122.3(10) . . ?
C5 C4 N1 119.6(9) . . ?
C9 C4 N1 118.1(8) . . ?
C4 C5 C6 117.8(11) . . ?
C4 C5 C19A 128.3(16) . . ?
C6 C5 C19A 112.6(15) . . ?
C4 C5 H5A 121.1 . . ?
C6 C5 H5A 121.1 . . ?
C7 C6 C5 121.8(10) . . ?
C7 C6 H6A 119.1 . . ?
C5 C6 H6A 119.1 . . ?
C8 C7 C6 117.5(11) . . ?
C8 C7 C18 121.7(13) . . ?
C6 C7 C18 120.9(12) . . ?
C7 C8 C9 122.7(12) . . ?
C7 C8 H8A 118.6 . . ?
C9 C8 H8A 118.6 . . ?
C4 C9 C8 117.9(10) . . ?
C4 C9 C19 121.5(12) . . ?
C8 C9 C19 120.5(12) . . ?
C4 C9 H9A 121.1 . . ?
C8 C9 H9A 121.1 . . ?
N1 C10 C11 115.2(9) . . ?
N1 C10 C20 124.7(9) . . ?
C11 C10 C20 120.2(9) . . ?
N2 C11 C10 115.6(8) . . ?
N2 C11 C21 124.1(10) . . ?
C10 C11 C21 120.2(9) . . ?
C13 C12 C17 120.2(11) . . ?
C13 C12 N2 118.9(10) . . ?
C17 C12 N2 120.9(11) . . ?
C12 C13 C14 119.7(14) . . ?
C12 C13 H13A 120.1 . . ?
C14 C13 H13A 120.1 . . ?
C15 C14 C13 121.9(16) . . ?
C15 C14 H14A 119.0 . . ?
C13 C14 H14A 119.0 . . ?
C14 C15 C16 117.2(14) . . ?
C14 C15 C22 120.9(19) . . ?
C16 C15 C22 121.9(18) . . ?
C17 C16 C15 122.3(14) . . ?
C17 C16 H16A 118.9 . . ?
C15 C16 H16A 118.9 . . ?
C12 C17 C16 118.6(14) . . ?
C12 C17 C23 121.9(12) . . ?
C16 C17 C23 119.5(14) . . ?
C7 C18 H18A 109.5 . . ?
C7 C18 H18B 109.5 . . ?
H18A C18 H18B 109.5 . . ?
C7 C18 H18C 109.5 . . ?
H18A C18 H18C 109.5 . . ?
H18B C18 H18C 109.5 . . ?
C9 C19 H19A 109.5 . . ?
C9 C19 H19B 109.5 . . ?
H19A C19 H19B 109.5 . . ?
C9 C19 H19C 109.5 . . ?
H19A C19 H19C 109.5 . . ?
H19B C19 H19C 109.5 . . ?
C10 C20 H20A 109.5 . . ?
C10 C20 H20B 109.5 . . ?
H20A C20 H20B 109.5 . . ?
C10 C20 H20C 109.5 . . ?
H20A C20 H20C 109.5 . . ?
H20B C20 H20C 109.5 . . ?
C11 C21 H21A 109.5 . . ?
C11 C21 H21B 109.5 . . ?
H21A C21 H21B 109.5 . . ?
C11 C21 H21C 109.5 . . ?
H21A C21 H21C 109.5 . . ?
H21B C21 H21C 109.5 . . ?
C15 C22 H22A 109.5 . . ?
C15 C22 H22B 109.5 . . ?
H22A C22 H22B 109.5 . . ?
C15 C22 H22C 109.5 . . ?
H22A C22 H22C 109.5 . . ?
H22B C22 H22C 109.5 . . ?
C17 C23 H23A 109.5 . . ?
C17 C23 H23B 109.5 . . ?
H23A C23 H23B 109.5 . . ?
C17 C23 H23C 109.5 . . ?
H23A C23 H23C 109.5 . . ?
H23B C23 H23C 109.5 . . ?
C10 N1 C4 119.1(8) . . ?
C10 N1 Re1 117.6(7) . . ?
C4 N1 Re1 123.2(5) . . ?
C11 N2 C12 119.0(9) . . ?
C11 N2 Re1 117.0(7) . . ?
C12 N2 Re1 123.4(7) . . ?
C1 Re1 C3 89.3(6) . . ?
C1 Re1 C2 89.1(5) . . ?
C3 Re1 C2 88.6(4) . . ?
C1 Re1 N1 95.9(4) . . ?
C3 Re1 N1 172.5(4) . . ?
C2 Re1 N1 97.0(3) . . ?
C1 Re1 N2 95.7(4) . . ?
C3 Re1 N2 100.6(4) . . ?
C2 Re1 N2 169.6(4) . . ?
N1 Re1 N2 73.5(3) . . ?
C1 Re1 Cl1 179.0(3) . . ?
C3 Re1 Cl1 90.5(4) . . ?
C2 Re1 Cl1 91.8(3) . . ?
N1 Re1 Cl1 84.2(2) . . ?
N2 Re1 Cl1 83.4(2) . . ?
C5 C19A H19D 109.5 . . ?
C5 C19A H19E 109.5 . . ?
H19D C19A H19E 109.5 . . ?
C5 C19A H19F 109.5 . . ?
H19D C19A H19F 109.5 . . ?
H19E C19A H19F 109.5 . . ?

loop_
_geom_bond_atom_site_label_1
_geom_bond_atom_site_label_2
_geom_bond_distance
_geom_bond_site_symmetry_2
_geom_bond_publ_flag
C1 O1 1.142(14) . ?
C1 Re1 1.889(13) . ?
C2 O2 1.129(12) . ?
C2 Re1 1.944(10) . ?
C3 O3 1.179(14) . ?
C3 Re1 1.906(12) . ?
C4 C5 1.368(13) . ?
C4 C9 1.375(14) . ?
C4 N1 1.456(11) . ?
C5 C6 1.403(16) . ?
C5 C19A 1.42(3) . ?
C5 H5A 0.9500 . ?
C6 C7 1.387(17) . ?
C6 H6A 0.9500 . ?
C7 C8 1.365(16) . ?
C7 C18 1.499(15) . ?
C8 C9 1.391(14) . ?
C8 H8A 0.9500 . ?
C9 C19 1.433(18) . ?
C9 H9A 0.9500 . ?
C10 N1 1.302(11) . ?
C10 C11 1.472(14) . ?
C10 C20 1.489(14) . ?
C11 N2 1.296(12) . ?
C11 C21 1.516(13) . ?
C12 C13 1.380(17) . ?
C12 C17 1.386(16) . ?
C12 N2 1.438(12) . ?
C13 C14 1.397(17) . ?
C13 H13A 0.9500 . ?
C14 C15 1.36(2) . ?
C14 H14A 0.9500 . ?
C15 C16 1.40(2) . ?
C15 C22 1.507(18) . ?
C16 C17 1.392(18) . ?
C16 H16A 0.9500 . ?
C17 C23 1.489(19) . ?
C18 H18A 0.9800 . ?
C18 H18B 0.9800 . ?
C18 H18C 0.9800 . ?
C19 H19A 0.9800 . ?
C19 H19B 0.9800 . ?
C19 H19C 0.9800 . ?
C20 H20A 0.9800 . ?
C20 H20B 0.9800 . ?
C20 H20C 0.9800 . ?
C21 H21A 0.9800 . ?
C21 H21B 0.9800 . ?
C21 H21C 0.9800 . ?
C22 H22A 0.9800 . ?
C22 H22B 0.9800 . ?
C22 H22C 0.9800 . ?
C23 H23A 0.9800 . ?
C23 H23B 0.9800 . ?
C23 H23C 0.9800 . ?
Cl1 Re1 2.467(3) . ?
N1 Re1 2.154(7) . ?
N2 Re1 2.171(8) . ?
C19A H19D 0.9800 . ?
C19A H19E 0.9800 . ?
C19A H19F 0.9800 . ?

loop_
_geom_torsion_atom_site_label_1
_geom_torsion_atom_site_label_2
_geom_torsion_atom_site_label_3
_geom_torsion_atom_site_label_4
_geom_torsion
_geom_torsion_site_symmetry_1
_geom_torsion_site_symmetry_2
_geom_torsion_site_symmetry_3
_geom_torsion_site_symmetry_4
_geom_torsion_publ_flag
C9 C4 C5 C6 -1.7(16) . . . . ?
N1 C4 C5 C6 -179.4(9) . . . . ?
C9 C4 C5 C19A -167.4(19) . . . . ?
N1 C4 C5 C19A 15(2) . . . . ?
C4 C5 C6 C7 0.8(17) . . . . ?
C19A C5 C6 C7 168.7(17) . . . . ?
C5 C6 C7 C8 0.7(17) . . . . ?
C5 C6 C7 C18 -179.7(10) . . . . ?
C6 C7 C8 C9 -1.5(16) . . . . ?
C18 C7 C8 C9 178.9(10) . . . . ?
C5 C4 C9 C8 1.0(16) . . . . ?
N1 C4 C9 C8 178.7(9) . . . . ?
C5 C4 C9 C19 177.0(13) . . . . ?
N1 C4 C9 C19 -5.3(17) . . . . ?
C7 C8 C9 C4 0.7(16) . . . . ?
C7 C8 C9 C19 -175.4(13) . . . . ?
N1 C10 C11 N2 0.1(14) . . . . ?
C20 C10 C11 N2 179.7(10) . . . . ?
N1 C10 C11 C21 176.7(9) . . . . ?
C20 C10 C11 C21 -3.6(15) . . . . ?
C17 C12 C13 C14 1.4(19) . . . . ?
N2 C12 C13 C14 -177.3(11) . . . . ?
C12 C13 C14 C15 1(2) . . . . ?
C13 C14 C15 C16 -3(2) . . . . ?
C13 C14 C15 C22 177.4(13) . . . . ?
C14 C15 C16 C17 3(2) . . . . ?
C22 C15 C16 C17 -177.4(12) . . . . ?
C13 C12 C17 C16 -1.4(18) . . . . ?
N2 C12 C17 C16 177.2(10) . . . . ?
C13 C12 C17 C23 178.8(12) . . . . ?
N2 C12 C17 C23 -2.6(17) . . . . ?
C15 C16 C17 C12 -1(2) . . . . ?
C15 C16 C17 C23 179.2(13) . . . . ?
C11 C10 N1 C4 -175.2(8) . . . . ?
C20 C10 N1 C4 5.2(15) . . . . ?
C11 C10 N1 Re1 7.8(11) . . . . ?
C20 C10 N1 Re1 -171.8(8) . . . . ?
C5 C4 N1 C10 -93.1(11) . . . . ?
C9 C4 N1 C10 89.2(11) . . . . ?
C5 C4 N1 Re1 83.7(10) . . . . ?
C9 C4 N1 Re1 -94.0(9) . . . . ?
C10 C11 N2 C12 -179.4(9) . . . . ?
C21 C11 N2 C12 4.1(16) . . . . ?
C10 C11 N2 Re1 -7.8(12) . . . . ?
C21 C11 N2 Re1 175.6(8) . . . . ?
C13 C12 N2 C11 89.8(14) . . . . ?
C17 C12 N2 C11 -88.8(13) . . . . ?
C13 C12 N2 Re1 -81.2(12) . . . . ?
C17 C12 N2 Re1 100.2(11) . . . . ?

_cod_database_fobs_code 2108603
